data_1575960
loop_
_publ_author_name
'Farooq, Saquib'
'Crochet, Aurelien'
'Kilbinger, Andreas F. M.'

_publ_section_title
;
 Design and synthesis of macrocycles with tuneable diameters and helical
 foldamers with customizable peripheral side chains.
;
_journal_issue 43
_journal_name_full 'Chemical science'
_journal_page_first 20570
_journal_page_last 20579
_journal_paper_doi 10.1039/d5sc04138d
_journal_volume 16
_journal_year 2025
_chemical_formula_moiety 'C92 H100 N12 O28, 8[C2H6SO]'
_chemical_formula_sum 'C108 H146 N12 O36 S8'
_chemical_formula_weight 2444.84
_space_group_crystal_system monoclinic
_space_group_IT_number 15
_space_group_name_Hall '-I 2ya'
_space_group_name_H-M_alt 'I 1 2/a 1'
_atom_sites_solution_hydrogens mixed
_atom_sites_solution_primary dual
_audit_creation_date 2024-03-12
_audit_creation_method
;
Olex2 1.5
(compiled 2024.02.16 svn.r378c4104 for OlexSys, GUI svn.r6928)
;
_audit_update_record
;
2025-02-17 deposited with the CCDC.	2025-09-16 downloaded from the CCDC.
;
_cell_angle_alpha 90
_cell_angle_beta 91.767(4)
_cell_angle_gamma 90
_cell_formula_units_Z 4
_cell_length_a 34.8720(18)
_cell_length_b 10.7892(6)
_cell_length_c 35.963(2)
_cell_measurement_reflns_used 54855
_cell_measurement_temperature 250(2)
_cell_measurement_theta_max 45.39
_cell_measurement_theta_min 3.59
_cell_volume 13524.3(13)
_computing_cell_refinement
;
X-Area Recipe 2.0.1 (STOE, 2023)
;
_computing_data_collection
;
X-Area Pilatus3_SV 1.31.192.0 (STOE, 2023)
;
_computing_data_reduction
;
X-Area Integrate 2.5.15.0 (STOE, 2023)
X-Area LANA 2.7.12 (STOE, 2023)
;
_computing_molecular_graphics 'Olex2 1.5 (Dolomanov et al., 2009)'
_computing_publication_material
;
STOE & Cie GmbH, X-Area, software package for collecting single-crystal or
multi-domain crystal data on STOE area-detector diffractometers, for image 
processing, for the correction and scaling of reflection intensities and 
for outlier rejection, version 2.3, Darmstadt 2023
;
_computing_structure_refinement 'SHELXL 2017/1 (Sheldrick, 2015)'
_computing_structure_solution 'SHELXT 2014/5 (Sheldrick, 2014)'
_diffrn_ambient_temperature 250(2)
_diffrn_detector Pilatus300K
_diffrn_detector_area_resol_mean 5.81
_diffrn_detector_type 'DECTRIS PILATUS 300K'
_diffrn_measured_fraction_theta_full 0.997
_diffrn_measured_fraction_theta_max 0.997
_diffrn_measurement_details
;
 2254 frames, detector distance = 50 mm
;
_diffrn_measurement_device 'Eulerian 4-circle diffractometer'
_diffrn_measurement_device_type 'STOE STADIVARI'
_diffrn_measurement_method 'rotation method, \w scans'
_diffrn_radiation_collimation '1.2 mm, 0.6 diameter'
_diffrn_radiation_monochromator 'Graded multilayer mirror'
_diffrn_radiation_polarisn_norm 180
_diffrn_radiation_probe x-ray
_diffrn_radiation_type 'Cu K\a'
_diffrn_radiation_wavelength 1.54186
_diffrn_reflns_av_R_equivalents 0.0762
_diffrn_reflns_av_unetI/netI 0.0265
_diffrn_reflns_Laue_measured_fraction_full 0.997
_diffrn_reflns_Laue_measured_fraction_max 0.997
_diffrn_reflns_limit_h_max 20
_diffrn_reflns_limit_h_min -27
_diffrn_reflns_limit_k_max 8
_diffrn_reflns_limit_k_min -8
_diffrn_reflns_limit_l_max 28
_diffrn_reflns_limit_l_min -28
_diffrn_reflns_number 36018
_diffrn_reflns_point_group_measured_fraction_full 0.997
_diffrn_reflns_point_group_measured_fraction_max 0.997
_diffrn_reflns_theta_full 37.500
_diffrn_reflns_theta_max 37.500
_diffrn_reflns_theta_min 4.278
_diffrn_source 'Primux 100 micro'
_diffrn_source_current 1.00
_diffrn_source_power 0.050
_diffrn_source_voltage 50
_exptl_absorpt_coefficient_mu 1.851
_exptl_absorpt_correction_T_max 0.8841
_exptl_absorpt_correction_T_min 0.6248
_exptl_absorpt_correction_type multi-scan
_exptl_absorpt_process_details
;
STOE LANA, absorption correction by scaling of reflection intensities.
J. Koziskova, F. Hahn, J. Richter, J. Kozisek, "Comparison of different
absorption corrections on the model structure of tetrakis(\m~2~-acetato)-
diaqua-di-copper(II)", Acta Chimica Slovaca, vol. 9, no. 2, 2016, pp. 136 - 140.
;
_exptl_crystal_colour yellow
_exptl_crystal_colour_primary yellow
_exptl_crystal_density_diffrn 1.201
_exptl_crystal_density_method 'not measured'
_exptl_crystal_description 'flat prism'
_exptl_crystal_F_000 5176
_exptl_crystal_recrystallization_method 'crystallized from DMSO'
_exptl_crystal_size_max 0.42
_exptl_crystal_size_mid 0.22
_exptl_crystal_size_min 0.11
_refine_diff_density_max 0.443
_refine_diff_density_min -0.368
_refine_diff_density_rms 0.083
_refine_ls_extinction_method none
_refine_ls_goodness_of_fit_ref 1.358
_refine_ls_hydrogen_treatment constr
_refine_ls_matrix_type full
_refine_ls_number_parameters 498
_refine_ls_number_reflns 3481
_refine_ls_number_restraints 239
_refine_ls_restrained_S_all 1.323
_refine_ls_R_factor_all 0.2111
_refine_ls_R_factor_gt 0.1912
_refine_ls_shift/su_max 0.014
_refine_ls_shift/su_mean 0.002
_refine_ls_structure_factor_coef Fsqd
_refine_ls_weighting_details 'w=1/[\s^2^(Fo^2^)+(0.1200P)^2^+142.4200P] where P=(Fo^2^+2Fc^2^)/3'
_refine_ls_weighting_scheme calc
_refine_ls_wR_factor_gt 0.4374
_refine_ls_wR_factor_ref 0.4484
_reflns_Friedel_coverage 0.000
_reflns_number_gt 2853
_reflns_number_total 3481
_reflns_threshold_expression 'I > 2\s(I)'
_cod_data_source_file d5sc04138d2.cif
_cod_data_source_block sl-905_pl
_cod_depositor_comments 'Adding full bibliography for 1575958--1575961.cif.'
_cod_database_code 1575960
_shelx_shelxl_version_number 2017/1
_shelx_space_group_comment
;
The symmetry employed for this shelxl refinement is uniquely defined
by the following loop, which should always be used as a source of
symmetry information in preference to the above space-group names.
They are only intended as comments.
;
_shelx_estimated_absorpt_t_max 0.822
_shelx_estimated_absorpt_t_min 0.510
_olex2_refinement_description
;
1. Fixed Uiso
 At 1.2 times of:
  All C(H) groups, All C(H,H) groups, All N(H) groups
 At 1.5 times of:
  All C(H,H,H) groups
2. Restrained distances
 C35-C34
 1.44 with sigma of 0.03
 C25-C28
 1.44 with sigma of 0.03
 C7-C5
 1.44 with sigma of 0.03
 C21-C19
 1.44 with sigma of 0.03
3. Rigid bond restraints
 O3, C34, C35
 with sigma for 1-2 distances of 0.001 and sigma for 1-3 distances of 0.001
 O10, C43, C44
 with sigma for 1-2 distances of 0.001 and sigma for 1-3 distances of 0.001
 O13, C46
 with sigma for 1-2 distances of 0.001 and sigma for 1-3 distances of 0.001
4. Uiso/Uaniso restraints and constraints
Uanis(C39) = Uanis(C41) = Uanis(C40) = Uanis(C42) = Uanis(C30) = Uanis(C32) =
Uanis(C33) = Uanis(C31)
Uanis(C37) = Uanis(C36) = Uanis(C46) = Uanis(C45)
5. Rigid body (RIGU) restrains
 C1, C2, C3, C4, C5, C6, C7
 with sigma for 1-2 distances of 0.001 and sigma for 1-3 distances of 0.001
 C8, C9, C10, C11, C12, C13
 with sigma for 1-2 distances of 0.001 and sigma for 1-3 distances of 0.001
 C15, C16, C17, C18, C19, C20, C21
 with sigma for 1-2 distances of 0.001 and sigma for 1-3 distances of 0.001
 C22, C23, C24, C25, C26, C27
 with sigma for 1-2 distances of 0.001 and sigma for 1-3 distances of 0.001
 O13, C46
 with sigma for 1-2 distances of 0.001 and sigma for 1-3 distances of 0.001
 O4, N2, C7
 with sigma for 1-2 distances of 0.001 and sigma for 1-3 distances of 0.001
 O7, N3, C14
 with sigma for 1-2 distances of 0.001 and sigma for 1-3 distances of 0.001
 O11, N5, C21
 with sigma for 1-2 distances of 0.001 and sigma for 1-3 distances of 0.001
 O10, C43, C44
 with sigma for 1-2 distances of 0.001 and sigma for 1-3 distances of 0.001
 O8, O9, N4, C38
 with sigma for 1-2 distances of 0.001 and sigma for 1-3 distances of 0.001
 O14, N6, C28
 with sigma for 1-2 distances of 0.001 and sigma for 1-3 distances of 0.001
6.a Everything fixed:
 H35A, H35B, H35C
6.b Riding coordinates:
 N4(H4)
6.c Secondary CH2 refined with riding coordinates:
 C34(H34A,H34B), C43(H43A,H43B)
6.d Aromatic/amide H refined with riding coordinates:
 N1(H1), C2(H2), C4(H4A), C9(H9), C10(H10), C16(H16), C18(H18), C23(H23),
 C24(H24)
6.e Fitted hexagon refined as free rotating group:
 C1(C2,C3,C4,C5,C6), C8(C9,C10,C11,C12,C13), C15(C16,C17,C18,C19,C20), C22(C23,
 C24,C25,C26,C27)
6.f Idealised Me refined as rotating group:
 C31(H31A,H31B,H31C), C32(H32A,H32B,H32C), C33(H33A,H33B,H33C), C36(H36A,H36B,
 H36C), C37(H37A,H37B,H37C), C40(H40A,H40B,H40C), C41(H41A,H41B,H41C), C42(H42A,
 H42B,H42C), C44(H44A,H44B,H44C), C45(H45A,H45B,H45C), C46(H46A,H46B,H46C)
;
_smtbx_masks_special_details
;
A solvent mask was calculated and 1312 electrons were 
found in a volume of 5407\%A^3^ in 1 void per unit cell. 
This is consistent with the presence of 
8 DMSO molecules per formula unit 
which account for 1344 electrons 
per unit cell.
;
_smtbx_masks_void_probe_radius 1.2
_smtbx_masks_void_truncation_radius 1.2
_olex2_exptl_crystal_mounting_method 'mounted on loop with oil'
_olex2_submission_original_sample_id SL-905
_olex2_submission_special_instructions 'No special instructions were received'
_stoe_detector_distance '50.0 mm'
_stoe_detector_pixelsize_x '0.172 mm'
_stoe_detector_pixelsize_y '0.172 mm'
_stoe_detector_size_x '8.4 cm'
_stoe_detector_size_y '10.6 cm'
_stoe_evaluation_integration_a 7.0
_stoe_evaluation_integration_b 0.5
_stoe_evaluation_integration_ems 0.020
_stoe_evaluation_lana_bis_l_even_max -
_stoe_evaluation_lana_bis_l_odd_max -
_stoe_evaluation_lana_bos_l_even_max 4
_stoe_evaluation_lana_bos_l_odd_max 1
_stoe_evaluation_lana_completeness 99.9
_stoe_evaluation_lana_dxs_max_order 1
_stoe_evaluation_lana_dys_max_order 1
_stoe_evaluation_lana_fs_max_order 3
_stoe_evaluation_lana_max_2theta_available 91.5
_stoe_evaluation_lana_max_2theta_desired 75.0
_stoe_evaluation_lana_mean_redundancy 5.4
_stoe_evaluation_lana_number_refls_after_or 37604
_stoe_evaluation_lana_number_refls_outliers 14943
_stoe_evaluation_lana_number_refls_total 52547
_stoe_evaluation_lana_number_refls_unique 6971
_stoe_evaluation_lana_number_refls_written 37604
_stoe_evaluation_lana_or_c1 0.035
_stoe_evaluation_lana_or_c2 0
_stoe_evaluation_lana_or_c3 0
_stoe_evaluation_lana_or_c4 0.7
_stoe_evaluation_lana_point_group -1
_stoe_evaluation_lana_table
;
#----------------------------------------------------------------------------
2Theta           7.9   15.9   23.9   31.9   39.9   47.9   55.9   63.9   71.9
#----------------------------------------------------------------------------
<Resolution>    9.05   5.25   3.67   2.77   2.25   1.89   1.64   1.46   1.32
N(total)         114   1069   1726   4033   6435   8221   9772  10918  10259
<Redundancy>     2.5    5.6    4.2    5.9    6.2    6.0    5.5    5.2    4.9
Complet. [%%]    93.8  100.0   99.6  100.0   99.7   99.8  100.0  100.0  100.0
<I/sigma>      547.0  596.5  393.5  121.8   69.2   37.7   11.4    4.5    2.5
R(int)         0.054  0.034  0.034  0.053  0.069  0.083  0.109  0.184  0.235
#----------------------------------------------------------------------------
;
_stoe_measurement_identifier SL-905
_stoe_measurement_max_exposure_per_frame '120.0 s'
_stoe_measurement_mean_exposure_per_frame '120.0 s'
_stoe_measurement_min_exposure_per_frame '120.0 s'
_stoe_measurement_total_exposure_time '75.1 h'
_stoe_measurement_total_frame_number 2254
_stoe_measurement_total_run_number 41
_stoe_measurement_tube_power '50.0 W'

loop_
_space_group_symop_operation_xyz
'x, y, z'
'-x+1/2, y, -z'
'x+1/2, y+1/2, z+1/2'
'-x+1, y+1/2, -z+1/2'
'-x, -y, -z'
'x-1/2, -y, z'
'-x+1/2, -y+1/2, -z+1/2'
'x, -y+1/2, z+1/2'

loop_
_atom_site_label
_atom_site_type_symbol
_atom_site_fract_x
_atom_site_fract_y
_atom_site_fract_z
_atom_site_U_iso_or_equiv
_atom_site_adp_type
_atom_site_occupancy
_atom_site_site_symmetry_order
_atom_site_calc_flag
_atom_site_refinement_flags_posn
_atom_site_refinement_flags_adp
_atom_site_refinement_flags_occupancy
_atom_site_disorder_assembly
_atom_site_disorder_group
O1 O 0.3818(5) -1.011(2) 0.8251(5) 0.229(10) Uani 1 1 d . . . . .
O2 O 0.4456(6) -1.0397(17) 0.8422(5) 0.201(8) Uani 1 1 d . . . . .
O3 O 0.3506(6) -1.1891(15) 0.6513(4) 0.236(8) Uani 1 1 d . U . . .
O4 O 0.4674(5) -1.1986(18) 0.6619(4) 0.215(7) Uani 1 1 d . . . . .
O5 O 0.4016(6) -1.1186(19) 0.4920(5) 0.247(8) Uani 1 1 d . . . . .
O6 O 0.3780(5) -1.106(2) 0.5644(5) 0.248(8) Uani 1 1 d . . . . .
O7 O 0.5205(5) -1.1727(18) 0.4752(4) 0.212(7) Uani 1 1 d . . . . .
O8 O 0.5867(5) -1.165(2) 0.3796(5) 0.226(7) Uani 1 1 d . . . . .
O9 O 0.5989(4) -1.2445(18) 0.3276(4) 0.211(6) Uani 1 1 d . . . . .
O10 O 0.4043(4) -1.0704(15) 0.4053(5) 0.210(6) Uani 1 1 d . U . . .
O11 O 0.4116(5) -1.087(2) 0.2898(5) 0.233(8) Uani 1 1 d . . . . .
O12 O 0.2378(5) -1.1486(19) 0.3526(5) 0.224(7) Uani 1 1 d . . . . .
O13 O 0.3165(6) -1.161(2) 0.3798(5) 0.248(8) Uani 1 1 d . U . . .
O14 O 0.2154(4) -1.0741(17) 0.2403(5) 0.215(7) Uani 1 1 d . . . . .
N1 N 0.4243(6) -1.094(2) 0.7893(7) 0.203(8) Uani 1 1 d . . . . .
H1 H 0.447632 -1.121974 0.790142 0.244 Uiso 1 1 calc R U . . .
N2 N 0.4247(6) -1.147(2) 0.6200(6) 0.216(8) Uani 1 1 d . . . . .
N3 N 0.4623(6) -1.117(2) 0.4438(7) 0.208(8) Uani 1 1 d . . . . .
N4 N 0.5378(6) -1.219(2) 0.3381(5) 0.225(9) Uani 1 1 d . . . . .
H4 H 0.536638 -1.192632 0.315471 0.271 Uiso 1 1 d R U . . .
N5 N 0.3717(6) -1.1234(18) 0.3302(5) 0.189(7) Uani 1 1 d . . . . .
N6 N 0.1888(6) -1.146(2) 0.2951(6) 0.202(8) Uani 1 1 d . . . . .
C1 C 0.3462(4) -1.1445(15) 0.7153(5) 0.181(8) Uani 1 1 d G . . . .
C2 C 0.3646(5) -1.1171(15) 0.7491(4) 0.195(8) Uani 1 1 d G . . . .
H2 H 0.350162 -1.101117 0.770195 0.234 Uiso 1 1 calc R U . . .
C3 C 0.4045(5) -1.1135(15) 0.7517(4) 0.200(9) Uani 1 1 d G . . . .
C4 C 0.4259(4) -1.1372(16) 0.7205(5) 0.211(9) Uani 1 1 d G . . . .
H4A H 0.452796 -1.134775 0.722314 0.253 Uiso 1 1 calc R U . . .
C5 C 0.4074(6) -1.1645(15) 0.6867(4) 0.199(9) Uani 1 1 d DG . . . .
C6 C 0.3676(6) -1.1682(14) 0.6841(4) 0.186(8) Uani 1 1 d G . . . .
C7 C 0.4337(8) -1.167(3) 0.6547(8) 0.202(10) Uani 1 1 d D . . . .
C8 C 0.4408(5) -1.1526(16) 0.5877(4) 0.192(8) Uani 1 1 d G . . . .
C9 C 0.4793(5) -1.1746(14) 0.5815(4) 0.182(8) Uani 1 1 d G . . . .
H9 H 0.496424 -1.190123 0.601670 0.218 Uiso 1 1 calc R U . . .
C10 C 0.4926(3) -1.1736(13) 0.5454(5) 0.174(7) Uani 1 1 d G . . . .
H10 H 0.518648 -1.188434 0.541234 0.209 Uiso 1 1 calc R U . . .
C11 C 0.4673(6) -1.1506(13) 0.5156(4) 0.174(7) Uani 1 1 d G . . . .
C12 C 0.4287(5) -1.1286(14) 0.5218(5) 0.194(8) Uani 1 1 d G . . . .
C13 C 0.4155(3) -1.1296(15) 0.5579(6) 0.202(9) Uani 1 1 d G . . . .
C14 C 0.4850(9) -1.147(2) 0.4754(9) 0.173(8) Uani 1 1 d . . . . .
C15 C 0.4718(5) -1.1149(15) 0.4104(3) 0.178(8) Uani 1 1 d G . . . .
C16 C 0.5057(4) -1.1518(14) 0.3945(5) 0.172(7) Uani 1 1 d G . . . .
H16 H 0.527954 -1.163868 0.409508 0.206 Uiso 1 1 calc R U . . .
C17 C 0.5068(4) -1.1708(14) 0.3563(5) 0.201(9) Uani 1 1 d G . . . .
C18 C 0.4740(5) -1.1529(15) 0.3341(3) 0.194(8) Uani 1 1 d G . . . .
H18 H 0.474737 -1.165762 0.308257 0.233 Uiso 1 1 calc R U . . .
C19 C 0.4400(4) -1.1160(15) 0.3500(5) 0.185(8) Uani 1 1 d DG . . . .
C20 C 0.4389(4) -1.0971(14) 0.3882(5) 0.176(7) Uani 1 1 d G . . . .
C21 C 0.4078(9) -1.108(3) 0.3199(8) 0.221(11) Uani 1 1 d D . . . .
C22 C 0.3348(4) -1.1229(15) 0.3165(5) 0.198(9) Uani 1 1 d G . . . .
C23 C 0.3266(4) -1.0980(14) 0.2792(5) 0.184(8) Uani 1 1 d G . . . .
H23 H 0.346656 -1.086136 0.262735 0.221 Uiso 1 1 calc R U . . .
C24 C 0.2887(5) -1.0906(13) 0.2663(3) 0.188(8) Uani 1 1 d G . . . .
H24 H 0.283128 -1.073738 0.241018 0.226 Uiso 1 1 calc R U . . .
C25 C 0.2590(4) -1.1081(14) 0.2906(5) 0.170(7) Uani 1 1 d DG . . . .
C26 C 0.2672(5) -1.1331(14) 0.3279(5) 0.187(8) Uani 1 1 d G . . . .
C27 C 0.3051(6) -1.1405(14) 0.3409(3) 0.177(8) Uani 1 1 d G . . . .
C28 C 0.2172(6) -1.114(2) 0.2774(8) 0.169(8) Uani 1 1 d D . . . .
C29 C 0.4143(11) -1.044(3) 0.8210(9) 0.178(11) Uani 1 1 d . . . . .
C30 C 0.4434(10) -0.986(4) 0.8773(13) 0.258(5) Uani 1 1 d . . . . .
C31 C 0.4827(7) -0.990(3) 0.8950(8) 0.258(5) Uani 1 1 d . . . . .
H31A H 0.495114 -1.066857 0.888393 0.387 Uiso 1 1 calc R U . . .
H31B H 0.480826 -0.985186 0.921846 0.387 Uiso 1 1 calc R U . . .
H31C H 0.497619 -0.920441 0.886323 0.387 Uiso 1 1 calc R U . . .
C32 C 0.4291(7) -0.849(3) 0.8738(8) 0.258(5) Uani 1 1 d . . . . .
H32A H 0.448201 -0.799733 0.861336 0.387 Uiso 1 1 calc R U . . .
H32B H 0.425282 -0.815054 0.898406 0.387 Uiso 1 1 calc R U . . .
H32C H 0.405135 -0.846568 0.859471 0.387 Uiso 1 1 calc R U . . .
C33 C 0.4154(7) -1.057(3) 0.8988(8) 0.258(5) Uani 1 1 d . . . . .
H33A H 0.390406 -1.052625 0.886328 0.387 Uiso 1 1 calc R U . . .
H33B H 0.413910 -1.021589 0.923560 0.387 Uiso 1 1 calc R U . . .
H33C H 0.423636 -1.142375 0.900655 0.387 Uiso 1 1 calc R U . . .
C34 C 0.3509(11) -1.324(3) 0.6423(9) 0.340(18) Uani 1 1 d D U . . .
H34A H 0.339799 -1.372295 0.662413 0.408 Uiso 1 1 calc R U . . .
H34B H 0.377175 -1.353112 0.638664 0.408 Uiso 1 1 calc R U . . .
C35 C 0.3260(10) -1.337(2) 0.6055(9) 0.296(15) Uani 1 1 d D U . . .
H35A H 0.332550 -1.272460 0.588450 0.444 Uiso 1 1 d . U . . .
H35B H 0.299430 -1.333180 0.610650 0.444 Uiso 1 1 d . U . . .
H35C H 0.331490 -1.416520 0.594010 0.444 Uiso 1 1 d . U . . .
C36 C 0.3667(8) -0.978(3) 0.5492(8) 0.259(7) Uani 1 1 d . . . . .
H36A H 0.369341 -0.977574 0.522414 0.388 Uiso 1 1 calc R U . . .
H36B H 0.383322 -0.915872 0.560432 0.388 Uiso 1 1 calc R U . . .
H36C H 0.340276 -0.960911 0.555034 0.388 Uiso 1 1 calc R U . . .
C37 C 0.3755(8) -1.225(3) 0.4866(9) 0.259(7) Uani 1 1 d . . . . .
H37A H 0.363374 -1.221178 0.462028 0.388 Uiso 1 1 calc R U . . .
H37B H 0.355980 -1.223142 0.505262 0.388 Uiso 1 1 calc R U . . .
H37C H 0.389991 -1.301834 0.489072 0.388 Uiso 1 1 calc R U . . .
C38 C 0.5737(11) -1.184(3) 0.3516(9) 0.204(10) Uani 1 1 d . . . . .
C39 C 0.6406(9) -1.264(4) 0.3251(11) 0.258(5) Uani 1 1 d . . . . .
C40 C 0.6540(7) -1.333(3) 0.2911(8) 0.258(5) Uani 1 1 d . . . . .
H40A H 0.638875 -1.407971 0.287713 0.387 Uiso 1 1 calc R U . . .
H40B H 0.680825 -1.354738 0.294614 0.387 Uiso 1 1 calc R U . . .
H40C H 0.650710 -1.280755 0.269311 0.387 Uiso 1 1 calc R U . . .
C41 C 0.6570(7) -1.134(3) 0.3350(8) 0.258(5) Uani 1 1 d . . . . .
H41A H 0.636732 -1.082106 0.344593 0.387 Uiso 1 1 calc R U . . .
H41B H 0.666977 -1.095613 0.312874 0.387 Uiso 1 1 calc R U . . .
H41C H 0.677423 -1.141892 0.353742 0.387 Uiso 1 1 calc R U . . .
C42 C 0.6533(7) -1.312(3) 0.3658(9) 0.258(5) Uani 1 1 d . . . . .
H42A H 0.640347 -1.264014 0.384374 0.387 Uiso 1 1 calc R U . . .
H42B H 0.680858 -1.302800 0.369367 0.387 Uiso 1 1 calc R U . . .
H42C H 0.646482 -1.398828 0.368162 0.387 Uiso 1 1 calc R U . . .
C43 C 0.4017(7) -0.928(2) 0.4033(7) 0.208(9) Uani 1 1 d . U . . .
H43A H 0.421766 -0.885217 0.418156 0.249 Uiso 1 1 calc R U . . .
H43B H 0.400368 -0.895274 0.377829 0.249 Uiso 1 1 calc R U . . .
C44 C 0.3628(8) -0.931(2) 0.4219(7) 0.242(11) Uani 1 1 d . U . . .
H44A H 0.345913 -0.869507 0.410729 0.362 Uiso 1 1 calc R U . . .
H44B H 0.366354 -0.914368 0.448304 0.362 Uiso 1 1 calc R U . . .
H44C H 0.351437 -1.012952 0.418597 0.362 Uiso 1 1 calc R U . . .
C45 C 0.2368(8) -1.051(3) 0.3790(9) 0.259(7) Uani 1 1 d . . . . .
H45A H 0.252602 -0.982980 0.370741 0.388 Uiso 1 1 calc R U . . .
H45B H 0.246667 -1.080828 0.402892 0.388 Uiso 1 1 calc R U . . .
H45C H 0.210626 -1.022970 0.381356 0.388 Uiso 1 1 calc R U . . .
C46 C 0.3052(8) -1.290(3) 0.3881(9) 0.259(7) Uani 1 1 d . U . . .
H46A H 0.317482 -1.346075 0.370992 0.388 Uiso 1 1 calc R U . . .
H46B H 0.277575 -1.298131 0.385197 0.388 Uiso 1 1 calc R U . . .
H46C H 0.313166 -1.310547 0.413394 0.388 Uiso 1 1 calc R U . . .

loop_
_atom_site_aniso_label
_atom_site_aniso_U_11
_atom_site_aniso_U_22
_atom_site_aniso_U_33
_atom_site_aniso_U_23
_atom_site_aniso_U_13
_atom_site_aniso_U_12
O1 0.157(14) 0.29(2) 0.236(19) -0.111(16) -0.019(14) 0.059(15)
O2 0.238(19) 0.251(18) 0.109(12) -0.042(11) -0.061(12) 0.044(14)
O3 0.36(2) 0.185(12) 0.156(12) -0.022(11) -0.127(14) 0.030(15)
O4 0.225(13) 0.263(18) 0.155(11) 0.038(12) -0.008(10) 0.046(15)
O5 0.25(2) 0.220(18) 0.260(19) 0.014(15) -0.095(16) 0.076(15)
O6 0.185(15) 0.27(2) 0.28(2) -0.011(16) -0.005(14) 0.086(16)
O7 0.192(14) 0.262(18) 0.184(13) 0.040(12) 0.044(13) -0.010(15)
O8 0.176(13) 0.34(2) 0.161(12) -0.003(13) -0.009(10) 0.022(13)
O9 0.146(11) 0.32(2) 0.167(11) -0.001(11) 0.001(9) 0.009(11)
O10 0.164(12) 0.187(11) 0.283(18) 0.008(13) 0.054(12) -0.025(10)
O11 0.185(12) 0.34(2) 0.176(12) -0.035(15) 0.000(10) -0.037(13)
O12 0.224(17) 0.248(19) 0.201(15) -0.009(14) 0.033(13) -0.033(15)
O13 0.282(19) 0.260(14) 0.205(15) 0.032(15) 0.036(14) 0.052(13)
O14 0.156(11) 0.280(19) 0.206(14) 0.010(13) -0.054(11) -0.059(12)
N1 0.142(16) 0.24(2) 0.22(2) -0.052(19) -0.053(16) 0.003(15)
N2 0.240(17) 0.24(2) 0.166(11) 0.031(17) -0.036(12) 0.000(17)
N3 0.216(16) 0.180(18) 0.227(18) 0.027(17) 0.002(15) -0.037(15)
N4 0.155(12) 0.38(3) 0.140(13) -0.013(16) 0.014(10) 0.022(14)
N5 0.191(12) 0.198(17) 0.179(14) -0.030(12) 0.009(11) 0.008(16)
N6 0.143(16) 0.21(2) 0.251(18) 0.020(15) -0.017(13) -0.019(16)
C1 0.208(14) 0.18(2) 0.153(13) 0.007(15) -0.054(9) 0.026(15)
C2 0.224(15) 0.19(2) 0.162(13) -0.004(14) -0.063(11) 0.028(17)
C3 0.223(15) 0.22(2) 0.152(11) -0.022(15) -0.062(11) 0.032(17)
C4 0.240(14) 0.23(2) 0.158(11) -0.016(16) -0.052(10) 0.042(15)
C5 0.225(11) 0.22(2) 0.152(11) -0.013(14) -0.039(9) 0.029(15)
C6 0.225(11) 0.171(19) 0.160(12) 0.010(14) -0.042(9) 0.027(15)
C7 0.231(14) 0.21(2) 0.159(11) 0.003(15) -0.031(11) 0.041(15)
C8 0.150(13) 0.19(2) 0.236(15) -0.011(19) -0.042(10) 0.003(16)
C9 0.151(12) 0.18(2) 0.209(13) -0.021(15) -0.045(11) 0.003(15)
C10 0.173(13) 0.140(16) 0.206(14) -0.020(16) -0.044(10) 0.009(13)
C11 0.170(14) 0.139(17) 0.210(14) -0.020(15) -0.042(10) 0.025(16)
C12 0.177(13) 0.163(19) 0.240(15) 0.013(18) -0.028(12) 0.041(16)
C13 0.149(14) 0.22(2) 0.235(16) -0.004(19) -0.039(11) 0.010(17)
C14 0.183(15) 0.145(18) 0.193(18) -0.010(16) 0.023(13) -0.042(15)
C15 0.140(13) 0.22(2) 0.181(12) -0.006(17) 0.039(8) -0.028(15)
C16 0.152(12) 0.178(18) 0.188(12) 0.018(15) 0.057(10) -0.026(13)
C17 0.175(11) 0.25(2) 0.186(12) 0.020(17) 0.058(11) 0.005(16)
C18 0.184(12) 0.21(2) 0.191(12) 0.008(15) 0.045(9) -0.007(15)
C19 0.173(11) 0.20(2) 0.182(11) -0.004(15) 0.029(9) -0.013(13)
C20 0.144(12) 0.20(2) 0.183(11) -0.007(15) 0.032(9) -0.042(14)
C21 0.194(11) 0.29(3) 0.183(12) -0.030(17) 0.016(10) 0.001(15)
C22 0.208(14) 0.21(2) 0.174(14) 0.014(18) -0.014(11) 0.043(18)
C23 0.196(12) 0.18(2) 0.172(13) 0.010(16) -0.018(11) 0.001(16)
C24 0.198(13) 0.19(2) 0.175(14) -0.006(14) -0.023(10) 0.002(18)
C25 0.192(13) 0.152(18) 0.165(13) -0.019(16) -0.029(11) 0.002(15)
C26 0.206(13) 0.19(2) 0.168(13) -0.009(17) -0.023(12) 0.033(18)
C27 0.207(14) 0.168(19) 0.155(14) -0.012(14) -0.023(10) 0.030(18)
C28 0.139(16) 0.161(19) 0.204(14) -0.012(14) -0.026(13) -0.015(15)
C29 0.20(4) 0.20(2) 0.14(3) -0.065(19) 0.00(3) 0.07(2)
C30 0.174(9) 0.291(14) 0.310(14) -0.058(11) 0.010(9) 0.035(9)
C31 0.174(9) 0.291(14) 0.310(14) -0.058(11) 0.010(9) 0.035(9)
C32 0.174(9) 0.291(14) 0.310(14) -0.058(11) 0.010(9) 0.035(9)
C33 0.174(9) 0.291(14) 0.310(14) -0.058(11) 0.010(9) 0.035(9)
C34 0.44(4) 0.164(14) 0.39(3) -0.01(2) -0.26(3) -0.03(3)
C35 0.38(4) 0.15(2) 0.34(3) -0.025(17) -0.19(2) -0.06(2)
C36 0.230(14) 0.252(13) 0.292(18) 0.017(13) -0.039(13) 0.036(12)
C37 0.230(14) 0.252(13) 0.292(18) 0.017(13) -0.039(13) 0.036(12)
C38 0.164(14) 0.30(2) 0.148(13) 0.019(15) -0.001(10) 0.025(13)
C39 0.174(9) 0.291(14) 0.310(14) -0.058(11) 0.010(9) 0.035(9)
C40 0.174(9) 0.291(14) 0.310(14) -0.058(11) 0.010(9) 0.035(9)
C41 0.174(9) 0.291(14) 0.310(14) -0.058(11) 0.010(9) 0.035(9)
C42 0.174(9) 0.291(14) 0.310(14) -0.058(11) 0.010(9) 0.035(9)
C43 0.235(18) 0.187(11) 0.20(2) -0.006(17) 0.017(15) -0.017(14)
C44 0.29(2) 0.22(2) 0.22(2) 0.022(19) 0.077(16) 0.045(16)
C45 0.230(14) 0.252(13) 0.292(18) 0.017(13) -0.039(13) 0.036(12)
C46 0.230(14) 0.252(13) 0.292(18) 0.017(13) -0.039(13) 0.036(12)

loop_
_atom_type_symbol
_atom_type_description
_atom_type_scat_dispersion_real
_atom_type_scat_dispersion_imag
_atom_type_scat_source
C C 0.0181 0.0091 'International Tables Vol C Tables 4.2.6.8 and 6.1.1.4'
H H 0.0000 0.0000 'International Tables Vol C Tables 4.2.6.8 and 6.1.1.4'
N N 0.0311 0.0180 'International Tables Vol C Tables 4.2.6.8 and 6.1.1.4'
O O 0.0492 0.0322 'International Tables Vol C Tables 4.2.6.8 and 6.1.1.4'
S S 0.3331 0.5567 'International Tables Vol C Tables 4.2.6.8 and 6.1.1.4'

loop_
_geom_angle_atom_site_label_1
_geom_angle_atom_site_label_2
_geom_angle_atom_site_label_3
_geom_angle
_geom_angle_site_symmetry_1
_geom_angle_site_symmetry_3
_geom_angle_publ_flag
C29 O2 C30 118(3) . . ?
C6 O3 C34 110.7(16) . . ?
C12 O5 C37 116(2) . . ?
C13 O6 C36 110(2) . . ?
C38 O9 C39 137(3) . . ?
C20 O10 C43 103.5(15) . . ?
C26 O12 C45 112(2) . . ?
C27 O13 C46 106(2) . . ?
C3 N1 H1 112.6 . . ?
C29 N1 H1 112.6 . . ?
C29 N1 C3 135(3) . . ?
C7 N2 C8 139(3) . . ?
C15 N3 C14 128(3) . . ?
C17 N4 H4 108.3 . . ?
C17 N4 C38 116(2) . . ?
C38 N4 H4 105.0 . . ?
C21 N5 C22 142(2) . . ?
C28 N6 C1 128(3) . 2_556 ?
N6 C1 C2 132.6(19) 2_556 . ?
N6 C1 C6 107.3(19) 2_556 . ?
C2 C1 C6 120.0 . . ?
C1 C2 H2 120.0 . . ?
C3 C2 C1 120.0 . . ?
C3 C2 H2 120.0 . . ?
C2 C3 N1 119.5(16) . . ?
C2 C3 C4 120.0 . . ?
C4 C3 N1 120.3(16) . . ?
C3 C4 H4A 120.0 . . ?
C5 C4 C3 120.0 . . ?
C5 C4 H4A 120.0 . . ?
C4 C5 C7 113.5(19) . . ?
C6 C5 C4 120.0 . . ?
C6 C5 C7 125.7(19) . . ?
O3 C6 C1 121.0(18) . . ?
O3 C6 C5 118.9(18) . . ?
C5 C6 C1 120.0 . . ?
O4 C7 N2 116(3) . . ?
O4 C7 C5 116(3) . . ?
N2 C7 C5 127(3) . . ?
N2 C8 C9 126.4(19) . . ?
N2 C8 C13 113.6(19) . . ?
C9 C8 C13 120.0 . . ?
C8 C9 H9 120.0 . . ?
C10 C9 C8 120.0 . . ?
C10 C9 H9 120.0 . . ?
C9 C10 H10 120.0 . . ?
C11 C10 C9 120.0 . . ?
C11 C10 H10 120.0 . . ?
C10 C11 C12 120.0 . . ?
C10 C11 C14 116.9(18) . . ?
C12 C11 C14 123.1(18) . . ?
C11 C12 O5 121.3(18) . . ?
C13 C12 O5 118.4(18) . . ?
C13 C12 C11 120.0 . . ?
O6 C13 C8 119.4(18) . . ?
O6 C13 C12 120.6(18) . . ?
C12 C13 C8 120.0 . . ?
O7 C14 N3 125(3) . . ?
O7 C14 C11 114(3) . . ?
N3 C14 C11 121(3) . . ?
N3 C15 C16 130.0(18) . . ?
N3 C15 C20 108.5(18) . . ?
C16 C15 C20 120.0 . . ?
C15 C16 H16 120.0 . . ?
C17 C16 C15 120.0 . . ?
C17 C16 H16 120.0 . . ?
N4 C17 C16 124.8(16) . . ?
N4 C17 C18 114.9(16) . . ?
C18 C17 C16 120.0 . . ?
C17 C18 H18 120.0 . . ?
C17 C18 C19 120.0 . . ?
C19 C18 H18 120.0 . . ?
C18 C19 C21 109.8(18) . . ?
C20 C19 C18 120.0 . . ?
C20 C19 C21 130.1(18) . . ?
C15 C20 O10 118.8(16) . . ?
C19 C20 O10 121.0(16) . . ?
C19 C20 C15 120.0 . . ?
O11 C21 N5 116(3) . . ?
O11 C21 C19 126(3) . . ?
N5 C21 C19 118(3) . . ?
N5 C22 C23 120.8(17) . . ?
N5 C22 C27 119.1(17) . . ?
C23 C22 C27 120.0 . . ?
C22 C23 H23 120.0 . . ?
C22 C23 C24 120.0 . . ?
C24 C23 H23 120.0 . . ?
C23 C24 H24 120.0 . . ?
C23 C24 C25 120.0 . . ?
C25 C24 H24 120.0 . . ?
C24 C25 C28 122.3(19) . . ?
C26 C25 C24 120.0 . . ?
C26 C25 C28 117.4(19) . . ?
O12 C26 C25 120.5(17) . . ?
O12 C26 C27 119.5(17) . . ?
C27 C26 C25 120.0 . . ?
C22 C27 O13 116.0(17) . . ?
C26 C27 O13 123.9(17) . . ?
C26 C27 C22 120.0 . . ?
O14 C28 C25 107(2) . . ?
N6 C28 O14 124(2) . . ?
N6 C28 C25 129(3) . . ?
O1 C29 O2 134(3) . . ?
O1 C29 N1 120(3) . . ?
O2 C29 N1 106(3) . . ?
O2 C30 C31 107(3) . . ?
O2 C30 C32 110(3) . . ?
O2 C30 C33 108(3) . . ?
C31 C30 C32 110(3) . . ?
C33 C30 C31 112(4) . . ?
C33 C30 C32 109(3) . . ?
C30 C31 H31A 109.5 . . ?
C30 C31 H31B 109.5 . . ?
C30 C31 H31C 109.5 . . ?
H31A C31 H31B 109.5 . . ?
H31A C31 H31C 109.5 . . ?
H31B C31 H31C 109.5 . . ?
C30 C32 H32A 109.5 . . ?
C30 C32 H32B 109.5 . . ?
C30 C32 H32C 109.5 . . ?
H32A C32 H32B 109.5 . . ?
H32A C32 H32C 109.5 . . ?
H32B C32 H32C 109.5 . . ?
C30 C33 H33A 109.5 . . ?
C30 C33 H33B 109.5 . . ?
C30 C33 H33C 109.5 . . ?
H33A C33 H33B 109.5 . . ?
H33A C33 H33C 109.5 . . ?
H33B C33 H33C 109.5 . . ?
O3 C34 H34A 110.7 . . ?
O3 C34 H34B 110.7 . . ?
O3 C34 C35 105(2) . . ?
H34A C34 H34B 108.8 . . ?
C35 C34 H34A 110.7 . . ?
C35 C34 H34B 110.7 . . ?
C34 C35 H35A 109.8 . . ?
C34 C35 H35B 110.5 . . ?
C34 C35 H35C 109.3 . . ?
H35A C35 H35B 109.8 . . ?
H35A C35 H35C 108.3 . . ?
H35B C35 H35C 109.1 . . ?
O6 C36 H36A 109.5 . . ?
O6 C36 H36B 109.5 . . ?
O6 C36 H36C 109.5 . . ?
H36A C36 H36B 109.5 . . ?
H36A C36 H36C 109.5 . . ?
H36B C36 H36C 109.5 . . ?
O5 C37 H37A 109.5 . . ?
O5 C37 H37B 109.5 . . ?
O5 C37 H37C 109.5 . . ?
H37A C37 H37B 109.5 . . ?
H37A C37 H37C 109.5 . . ?
H37B C37 H37C 109.5 . . ?
O8 C38 O9 113(3) . . ?
O8 C38 N4 135(3) . . ?
N4 C38 O9 103(3) . . ?
O9 C39 C40 116(3) . . ?
O9 C39 C41 102(3) . . ?
O9 C39 C42 104(3) . . ?
C40 C39 C41 121(3) . . ?
C40 C39 C42 119(3) . . ?
C41 C39 C42 90(3) . . ?
C39 C40 H40A 109.5 . . ?
C39 C40 H40B 109.5 . . ?
C39 C40 H40C 109.5 . . ?
H40A C40 H40B 109.5 . . ?
H40A C40 H40C 109.5 . . ?
H40B C40 H40C 109.5 . . ?
C39 C41 H41A 109.5 . . ?
C39 C41 H41B 109.5 . . ?
C39 C41 H41C 109.5 . . ?
H41A C41 H41B 109.5 . . ?
H41A C41 H41C 109.5 . . ?
H41B C41 H41C 109.5 . . ?
C39 C42 H42A 109.5 . . ?
C39 C42 H42B 109.5 . . ?
C39 C42 H42C 109.5 . . ?
H42A C42 H42B 109.5 . . ?
H42A C42 H42C 109.5 . . ?
H42B C42 H42C 109.5 . . ?
O10 C43 H43A 113.6 . . ?
O10 C43 H43B 113.6 . . ?
H43A C43 H43B 110.9 . . ?
C44 C43 O10 90.2(18) . . ?
C44 C43 H43A 113.6 . . ?
C44 C43 H43B 113.6 . . ?
C43 C44 H44A 109.5 . . ?
C43 C44 H44B 109.5 . . ?
C43 C44 H44C 109.5 . . ?
H44A C44 H44B 109.5 . . ?
H44A C44 H44C 109.5 . . ?
H44B C44 H44C 109.5 . . ?
O12 C45 H45A 109.5 . . ?
O12 C45 H45B 109.5 . . ?
O12 C45 H45C 109.5 . . ?
H45A C45 H45B 109.5 . . ?
H45A C45 H45C 109.5 . . ?
H45B C45 H45C 109.5 . . ?
O13 C46 H46A 109.5 . . ?
O13 C46 H46B 109.5 . . ?
O13 C46 H46C 109.5 . . ?
H46A C46 H46B 109.5 . . ?
H46A C46 H46C 109.5 . . ?
H46B C46 H46C 109.5 . . ?

loop_
_geom_bond_atom_site_label_1
_geom_bond_atom_site_label_2
_geom_bond_distance
_geom_bond_site_symmetry_2
_geom_bond_publ_flag
O1 C29 1.20(3) . ?
O2 C29 1.31(3) . ?
O2 C30 1.40(4) . ?
O3 C6 1.323(15) . ?
O3 C34 1.49(3) . ?
O4 C7 1.24(3) . ?
O5 C12 1.411(18) . ?
O5 C37 1.48(3) . ?
O6 C13 1.361(18) . ?
O6 C36 1.53(3) . ?
O7 C14 1.27(3) . ?
O8 C38 1.11(3) . ?
O9 C38 1.41(3) . ?
O9 C39 1.47(3) . ?
O10 C20 1.401(16) . ?
O10 C43 1.55(3) . ?
O11 C21 1.12(3) . ?
O12 C26 1.387(18) . ?
O12 C45 1.42(3) . ?
O13 C27 1.460(19) . ?
O13 C46 1.48(3) . ?
O14 C28 1.40(3) . ?
N1 H1 0.8700 . ?
N1 C3 1.51(2) . ?
N1 C29 1.32(3) . ?
N2 C7 1.30(3) . ?
N2 C8 1.30(2) . ?
N3 C14 1.40(3) . ?
N3 C15 1.26(2) . ?
N4 H4 0.8593 . ?
N4 C17 1.379(19) . ?
N4 C38 1.38(3) . ?
N5 C21 1.33(3) . ?
N5 C22 1.36(2) . ?
N6 C1 1.26(2) 2_556 ?
N6 C28 1.24(3) . ?
C1 C2 1.3900 . ?
C1 C6 1.3900 . ?
C2 H2 0.9400 . ?
C2 C3 1.3900 . ?
C3 C4 1.3900 . ?
C4 H4A 0.9400 . ?
C4 C5 1.3900 . ?
C5 C6 1.3900 . ?
C5 C7 1.49(2) . ?
C8 C9 1.3900 . ?
C8 C13 1.3900 . ?
C9 H9 0.9400 . ?
C9 C10 1.3900 . ?
C10 H10 0.9400 . ?
C10 C11 1.3900 . ?
C11 C12 1.3900 . ?
C11 C14 1.59(3) . ?
C12 C13 1.3900 . ?
C15 C16 1.3900 . ?
C15 C20 1.3900 . ?
C16 H16 0.9400 . ?
C16 C17 1.3900 . ?
C17 C18 1.3900 . ?
C18 H18 0.9400 . ?
C18 C19 1.3900 . ?
C19 C20 1.3900 . ?
C19 C21 1.54(2) . ?
C22 C23 1.3900 . ?
C22 C27 1.3900 . ?
C23 H23 0.9400 . ?
C23 C24 1.3900 . ?
C24 H24 0.9400 . ?
C24 C25 1.3900 . ?
C25 C26 1.3900 . ?
C25 C28 1.52(2) . ?
C26 C27 1.3900 . ?
C30 C31 1.49(4) . ?
C30 C32 1.56(4) . ?
C30 C33 1.48(4) . ?
C31 H31A 0.9700 . ?
C31 H31B 0.9700 . ?
C31 H31C 0.9700 . ?
C32 H32A 0.9700 . ?
C32 H32B 0.9700 . ?
C32 H32C 0.9700 . ?
C33 H33A 0.9700 . ?
C33 H33B 0.9700 . ?
C33 H33C 0.9700 . ?
C34 H34A 0.9800 . ?
C34 H34B 0.9800 . ?
C34 C35 1.57(2) . ?
C35 H35A 0.9626 . ?
C35 H35B 0.9529 . ?
C35 H35C 0.9714 . ?
C36 H36A 0.9700 . ?
C36 H36B 0.9700 . ?
C36 H36C 0.9700 . ?
C37 H37A 0.9700 . ?
C37 H37B 0.9700 . ?
C37 H37C 0.9700 . ?
C39 C40 1.52(3) . ?
C39 C41 1.55(4) . ?
C39 C42 1.60(4) . ?
C40 H40A 0.9700 . ?
C40 H40B 0.9700 . ?
C40 H40C 0.9700 . ?
C41 H41A 0.9700 . ?
C41 H41B 0.9700 . ?
C41 H41C 0.9700 . ?
C42 H42A 0.9700 . ?
C42 H42B 0.9700 . ?
C42 H42C 0.9700 . ?
C43 H43A 0.9800 . ?
C43 H43B 0.9800 . ?
C43 C44 1.53(3) . ?
C44 H44A 0.9700 . ?
C44 H44B 0.9700 . ?
C44 H44C 0.9700 . ?
C45 H45A 0.9700 . ?
C45 H45B 0.9700 . ?
C45 H45C 0.9700 . ?
C46 H46A 0.9700 . ?
C46 H46B 0.9700 . ?
C46 H46C 0.9700 . ?

loop_
_geom_torsion_atom_site_label_1
_geom_torsion_atom_site_label_2
_geom_torsion_atom_site_label_3
_geom_torsion_atom_site_label_4
_geom_torsion
_geom_torsion_site_symmetry_1
_geom_torsion_site_symmetry_2
_geom_torsion_site_symmetry_3
_geom_torsion_site_symmetry_4
_geom_torsion_publ_flag
O5 C12 C13 O6 -8.2(19) . . . . ?
O5 C12 C13 C8 173.1(15) . . . . ?
O12 C26 C27 O13 -1.4(19) . . . . ?
O12 C26 C27 C22 -178.9(17) . . . . ?
N1 C3 C4 C5 175.1(15) . . . . ?
N2 C8 C9 C10 -178(2) . . . . ?
N2 C8 C13 O6 -0.5(19) . . . . ?
N2 C8 C13 C12 178.2(18) . . . . ?
N3 C15 C16 C17 164(2) . . . . ?
N3 C15 C20 O10 7.5(17) . . . . ?
N3 C15 C20 C19 -167.0(17) . . . . ?
N4 C17 C18 C19 174.1(17) . . . . ?
N5 C22 C23 C24 -176.1(17) . . . . ?
N5 C22 C27 O13 -1.5(18) . . . . ?
N5 C22 C27 C26 176.2(16) . . . . ?
N6 C1 C2 C3 -175(2) 2_556 . . . ?
N6 C1 C6 O3 -1.0(18) 2_556 . . . ?
N6 C1 C6 C5 176.1(16) 2_556 . . . ?
C1 N6 C28 O14 -3(5) 2_556 . . . ?
C1 N6 C28 C25 175.6(19) 2_556 . . . ?
C1 C2 C3 N1 -175.2(15) . . . . ?
C1 C2 C3 C4 0.0 . . . . ?
C2 C1 C6 O3 -177.1(16) . . . . ?
C2 C1 C6 C5 0.0 . . . . ?
C2 C3 C4 C5 0.0 . . . . ?
C3 N1 C29 O1 7(5) . . . . ?
C3 N1 C29 O2 -172(2) . . . . ?
C3 C4 C5 C6 0.0 . . . . ?
C3 C4 C5 C7 170.4(18) . . . . ?
C4 C5 C6 O3 177.1(15) . . . . ?
C4 C5 C6 C1 0.0 . . . . ?
C4 C5 C7 O4 30(3) . . . . ?
C4 C5 C7 N2 -155(3) . . . . ?
C6 O3 C34 C35 174(3) . . . . ?
C6 C1 C2 C3 0.0 . . . . ?
C6 C5 C7 O4 -160(2) . . . . ?
C6 C5 C7 N2 15(4) . . . . ?
C7 N2 C8 C9 -7(5) . . . . ?
C7 N2 C8 C13 175(3) . . . . ?
C7 C5 C6 O3 8(2) . . . . ?
C7 C5 C6 C1 -169(2) . . . . ?
C8 N2 C7 O4 1(5) . . . . ?
C8 N2 C7 C5 -174(3) . . . . ?
C8 C9 C10 C11 0.0 . . . . ?
C9 C8 C13 O6 -178.7(18) . . . . ?
C9 C8 C13 C12 0.0 . . . . ?
C9 C10 C11 C12 0.0 . . . . ?
C9 C10 C11 C14 178.0(14) . . . . ?
C10 C11 C12 O5 -172.9(16) . . . . ?
C10 C11 C12 C13 0.0 . . . . ?
C10 C11 C14 O7 4(3) . . . . ?
C10 C11 C14 N3 -176.1(18) . . . . ?
C11 C12 C13 O6 178.7(18) . . . . ?
C11 C12 C13 C8 0.0 . . . . ?
C12 C11 C14 O7 -178.1(17) . . . . ?
C12 C11 C14 N3 2(3) . . . . ?
C13 C8 C9 C10 0.0 . . . . ?
C14 N3 C15 C16 7(4) . . . . ?
C14 N3 C15 C20 172(2) . . . . ?
C14 C11 C12 O5 9.2(19) . . . . ?
C14 C11 C12 C13 -177.9(15) . . . . ?
C15 N3 C14 O7 3(4) . . . . ?
C15 N3 C14 C11 -176.9(19) . . . . ?
C15 C16 C17 N4 -173.5(19) . . . . ?
C15 C16 C17 C18 0.0 . . . . ?
C16 C15 C20 O10 174.5(15) . . . . ?
C16 C15 C20 C19 0.0 . . . . ?
C16 C17 C18 C19 0.0 . . . . ?
C17 N4 C38 O8 36(6) . . . . ?
C17 N4 C38 O9 -179.4(19) . . . . ?
C17 C18 C19 C20 0.0 . . . . ?
C17 C18 C19 C21 -177.9(18) . . . . ?
C18 C19 C20 O10 -174.4(15) . . . . ?
C18 C19 C20 C15 0.0 . . . . ?
C18 C19 C21 O11 -28(4) . . . . ?
C18 C19 C21 N5 153(2) . . . . ?
C20 O10 C43 C44 178.4(18) . . . . ?
C20 C15 C16 C17 0.0 . . . . ?
C20 C19 C21 O11 154(3) . . . . ?
C20 C19 C21 N5 -24(4) . . . . ?
C21 N5 C22 C23 -1(4) . . . . ?
C21 N5 C22 C27 -177(3) . . . . ?
C21 C19 C20 O10 3(2) . . . . ?
C21 C19 C20 C15 177(2) . . . . ?
C22 N5 C21 O11 0(6) . . . . ?
C22 N5 C21 C19 178(2) . . . . ?
C22 C23 C24 C25 0.0 . . . . ?
C23 C22 C27 O13 -177.7(15) . . . . ?
C23 C22 C27 C26 0.0 . . . . ?
C23 C24 C25 C26 0.0 . . . . ?
C23 C24 C25 C28 -173.7(16) . . . . ?
C24 C25 C26 O12 178.9(17) . . . . ?
C24 C25 C26 C27 0.0 . . . . ?
C24 C25 C28 O14 -12(2) . . . . ?
C24 C25 C28 N6 169(2) . . . . ?
C25 C26 C27 O13 177.5(17) . . . . ?
C25 C26 C27 C22 0.0 . . . . ?
C26 C25 C28 O14 174.3(14) . . . . ?
C26 C25 C28 N6 -5(3) . . . . ?
C27 C22 C23 C24 0.0 . . . . ?
C28 C25 C26 O12 -7.2(18) . . . . ?
C28 C25 C26 C27 174.0(15) . . . . ?
C29 O2 C30 C31 -178(3) . . . . ?
C29 O2 C30 C32 -58(4) . . . . ?
C29 O2 C30 C33 61(4) . . . . ?
C29 N1 C3 C2 -23(3) . . . . ?
C29 N1 C3 C4 161(3) . . . . ?
C30 O2 C29 O1 -1(5) . . . . ?
C30 O2 C29 N1 177(3) . . . . ?
C34 O3 C6 C1 -103(2) . . . . ?
C34 O3 C6 C5 80(3) . . . . ?
C36 O6 C13 C8 120.7(18) . . . . ?
C36 O6 C13 C12 -58(2) . . . . ?
C37 O5 C12 C11 106(2) . . . . ?
C37 O5 C12 C13 -67(2) . . . . ?
C38 O9 C39 C40 -176(3) . . . . ?
C38 O9 C39 C41 -42(5) . . . . ?
C38 O9 C39 C42 50(4) . . . . ?
C38 N4 C17 C16 -37(3) . . . . ?
C38 N4 C17 C18 149.4(19) . . . . ?
C39 O9 C38 O8 -20(5) . . . . ?
C39 O9 C38 N4 -173(3) . . . . ?
C43 O10 C20 C15 96.7(16) . . . . ?
C43 O10 C20 C19 -88.9(17) . . . . ?
C45 O12 C26 C25 -112.4(19) . . . . ?
C45 O12 C26 C27 66(2) . . . . ?
C46 O13 C27 C22 -113.5(18) . . . . ?
C46 O13 C27 C26 69(2) . . . . ?

loop_
_smtbx_masks_void_nr
_smtbx_masks_void_average_x
_smtbx_masks_void_average_y
_smtbx_masks_void_average_z
_smtbx_masks_void_volume
_smtbx_masks_void_count_electrons
_smtbx_masks_void_content
1 -0.618 -0.767 -0.264 5406.8 1312.1 '32 dmso'
